data_4506965
loop_
_publ_author_name
'Megumi, Ken'
'Nadiah Binti Mohd Arif, Fara'
'Matsumoto, Shoji'
'Akazome, Motohiro'

_publ_section_title
;
 Design and Evaluation of Salts betweenN-Trityl Amino Acid
 andtert-Butylamine as Inclusion Crystals of Alcohols
;
_journal_issue 11
_journal_name_full 'Crystal Growth &amp; Design'
_journal_page_first 5680
_journal_paper_doi 10.1021/cg301172g
_journal_volume 12
_journal_year 2012
_chemical_formula_sum 'C30 H42 N2 O3'
_chemical_formula_weight 478.66
_chemical_name_systematic
; 
 ? 
;
_space_group_IT_number 4
_symmetry_cell_setting monoclinic
_symmetry_space_group_name_Hall 'P 2yb'
_symmetry_space_group_name_H-M 'P 1 21 1'
_atom_sites_solution_hydrogens geom
_atom_sites_solution_primary direct
_atom_sites_solution_secondary difmap
_audit_creation_method SHELXL-97
_cell_angle_alpha 90.00
_cell_angle_beta 99.111(1)
_cell_angle_gamma 90.00
_cell_formula_units_Z 4
_cell_length_a 10.3830(9)
_cell_length_b 8.9794(8)
_cell_length_c 30.831(3)
_cell_measurement_reflns_used 6656
_cell_measurement_temperature 173
_cell_measurement_theta_max 28.30
_cell_measurement_theta_min 2.21
_cell_volume 2838.2(4)
_computing_cell_refinement 'APEX2 (Bruker AXS, 2006)'
_computing_data_collection 'APEX2 (Bruker AXS, 2006)'
_computing_data_reduction 'SAINT (Bruker AXS, 2004)'
_computing_molecular_graphics 'XSHEL (Bruker AXS,2002)'
_computing_publication_material 'XCIF (Bruker AXS, 2001)'
_computing_structure_refinement 'SHELXL-97 (Sheldrick, 1997)'
_computing_structure_solution 'SHELXS-97 (Sheldrick, 1997)'
_diffrn_ambient_temperature 173
_diffrn_detector_area_resol_mean 8.333
_diffrn_measured_fraction_theta_full 0.998
_diffrn_measured_fraction_theta_max 0.905
_diffrn_measurement_device_type 'Bruker APEXII CCD area detector'
_diffrn_measurement_method 'phi and omega scans'
_diffrn_radiation_monochromator graphite
_diffrn_radiation_source 'fine-focus sealed tube'
_diffrn_radiation_type MoK\a
_diffrn_radiation_wavelength 0.71073
_diffrn_reflns_av_R_equivalents 0.0157
_diffrn_reflns_av_sigmaI/netI 0.0286
_diffrn_reflns_limit_h_max 13
_diffrn_reflns_limit_h_min -7
_diffrn_reflns_limit_k_max 11
_diffrn_reflns_limit_k_min -11
_diffrn_reflns_limit_l_max 40
_diffrn_reflns_limit_l_min -40
_diffrn_reflns_number 16234
_diffrn_reflns_theta_full 25.00
_diffrn_reflns_theta_max 28.57
_diffrn_reflns_theta_min 1.34
_exptl_absorpt_coefficient_mu 0.072
_exptl_absorpt_correction_T_max 0.9844
_exptl_absorpt_correction_T_min 0.9665
_exptl_absorpt_correction_type empirical
_exptl_absorpt_process_details
;
SADABS Sheldrick 1996
;
_exptl_crystal_colour colorless
_exptl_crystal_density_diffrn 1.120
_exptl_crystal_density_method 'not measured'
_exptl_crystal_description prism
_exptl_crystal_F_000 1040
_exptl_crystal_size_max 0.48
_exptl_crystal_size_mid 0.41
_exptl_crystal_size_min 0.22
_refine_diff_density_max 0.377
_refine_diff_density_min -0.222
_refine_diff_density_rms 0.034
_refine_ls_abs_structure_details 'Flack H D (1983), Acta Cryst. A39, 876-881'
_refine_ls_abs_structure_Flack -0.1(8)
_refine_ls_extinction_coef 0.0051(8)
_refine_ls_extinction_expression Fc^*^=kFc[1+0.001xFc^2^\l^3^/sin(2\q)]^-1/4^
_refine_ls_extinction_method SHELXL
_refine_ls_goodness_of_fit_ref 1.273
_refine_ls_hydrogen_treatment mixed
_refine_ls_matrix_type full
_refine_ls_number_parameters 656
_refine_ls_number_reflns 10643
_refine_ls_number_restraints 1
_refine_ls_restrained_S_all 1.273
_refine_ls_R_factor_all 0.0477
_refine_ls_R_factor_gt 0.0413
_refine_ls_shift/su_max 0.001
_refine_ls_shift/su_mean 0.000
_refine_ls_structure_factor_coef Fsqd
_refine_ls_weighting_details 'calc w=1/[\s^2^(Fo^2^)+(0.0580P)^2^+0.0000P] where P=(Fo^2^+2Fc^2^)/3'
_refine_ls_weighting_scheme calc
_refine_ls_wR_factor_gt 0.1090
_refine_ls_wR_factor_ref 0.1135
_reflns_number_gt 9575
_reflns_number_total 10643
_reflns_threshold_expression >2sigma(I)
_cod_data_source_file cg301172g_si_002.cif
_cod_data_source_block Tr-Leu-tBuNH2-MeOH
_cod_depositor_comments
;
The following automatic conversions were performed:

'_symmetry_cell_setting' value 'Monoclinic' changed to 'monoclinic'
according to /home/saulius/struct/CIF-dictionaries/cif_core.dic
dictionary named 'cif_core.dic' version 2.4.2 from 2011-04-26.

Automatic conversion script
Id: cif_fix_values 1891 2012-01-12 08:04:46Z andrius 
;
_cod_original_sg_symbol_H-M 'P2(1)   '
_cod_database_code 4506965

loop_
_symmetry_equiv_pos_as_xyz
'x, y, z'
'-x, y+1/2, -z'

loop_
_atom_site_label
_atom_site_type_symbol
_atom_site_fract_x
_atom_site_fract_y
_atom_site_fract_z
_atom_site_U_iso_or_equiv
_atom_site_adp_type
_atom_site_occupancy
_atom_site_symmetry_multiplicity
_atom_site_calc_flag
_atom_site_refinement_flags
C1 C 0.64845(15) 0.72635(19) 0.07905(5) 0.0248(3) Uani 1 1 d .
C2 C 0.70051(15) 0.71056(18) 0.12864(5) 0.0221(3) Uani 1 1 d .
H2 H 0.7590 0.6216 0.1336 0.027 Uiso 1 1 calc R
C3 C 0.57982(16) 0.6870(2) 0.15202(6) 0.0284(4) Uani 1 1 d .
H3A H 0.6032 0.7198 0.1829 0.034 Uiso 1 1 calc R
H3B H 0.5089 0.7529 0.1379 0.034 Uiso 1 1 calc R
C4 C 0.52651(18) 0.5283(2) 0.15194(6) 0.0340(4) Uani 1 1 d .
H4 H 0.5116 0.4903 0.1211 0.041 Uiso 1 1 calc R
C5 C 0.3969(2) 0.5287(4) 0.16914(10) 0.0715(8) Uani 1 1 d .
H5A H 0.4098 0.5683 0.1991 0.107 Uiso 1 1 calc R
H5B H 0.3632 0.4267 0.1692 0.107 Uiso 1 1 calc R
H5C H 0.3342 0.5913 0.1502 0.107 Uiso 1 1 calc R
C6 C 0.6211(2) 0.4246(2) 0.17995(7) 0.0488(5) Uani 1 1 d .
H6A H 0.6355 0.4598 0.2104 0.073 Uiso 1 1 calc R
H6B H 0.7043 0.4234 0.1687 0.073 Uiso 1 1 calc R
H6C H 0.5847 0.3238 0.1788 0.073 Uiso 1 1 calc R
C7 C 0.91699(15) 0.84127(18) 0.15164(5) 0.0209(3) Uani 1 1 d .
C8 C 0.97603(15) 0.75325(18) 0.19315(5) 0.0234(3) Uani 1 1 d .
C9 C 0.90008(17) 0.6854(2) 0.22071(5) 0.0308(4) Uani 1 1 d .
H9 H 0.8077 0.6929 0.2144 0.037 Uiso 1 1 calc R
C10 C 0.95823(19) 0.6066(2) 0.25759(6) 0.0375(4) Uani 1 1 d .
H10 H 0.9051 0.5590 0.2759 0.045 Uiso 1 1 calc R
C11 C 1.09150(19) 0.5969(2) 0.26781(5) 0.0342(4) Uani 1 1 d .
H11 H 1.1304 0.5424 0.2929 0.041 Uiso 1 1 calc R
C12 C 1.16864(17) 0.6666(2) 0.24148(5) 0.0335(4) Uani 1 1 d .
H12 H 1.2610 0.6613 0.2486 0.040 Uiso 1 1 calc R
C13 C 1.11114(16) 0.7442(2) 0.20464(5) 0.0293(4) Uani 1 1 d .
H13 H 1.1651 0.7925 0.1868 0.035 Uiso 1 1 calc R
C14 C 0.96372(15) 0.77781(18) 0.11011(5) 0.0223(3) Uani 1 1 d .
C15 C 1.02436(19) 0.6400(2) 0.10931(6) 0.0349(4) Uani 1 1 d .
H15 H 1.0396 0.5818 0.1353 0.042 Uiso 1 1 calc R
C16 C 1.0628(2) 0.5864(2) 0.07142(6) 0.0478(5) Uani 1 1 d .
H16 H 1.1034 0.4915 0.0716 0.057 Uiso 1 1 calc R
C17 C 1.0430(2) 0.6689(2) 0.03332(6) 0.0403(5) Uani 1 1 d .
H17 H 1.0726 0.6336 0.0076 0.048 Uiso 1 1 calc R
C18 C 0.97929(19) 0.8039(2) 0.03317(6) 0.0344(4) Uani 1 1 d .
H18 H 0.9629 0.8608 0.0069 0.041 Uiso 1 1 calc R
C19 C 0.93930(17) 0.85661(19) 0.07099(5) 0.0290(4) Uani 1 1 d .
H19 H 0.8941 0.9488 0.0702 0.035 Uiso 1 1 calc R
C20 C 0.96317(15) 1.00330(18) 0.16080(5) 0.0235(3) Uani 1 1 d .
C21 C 1.06988(17) 1.0634(2) 0.14508(5) 0.0295(4) Uani 1 1 d .
H21 H 1.1141 1.0056 0.1262 0.035 Uiso 1 1 calc R
C22 C 1.11314(19) 1.2065(2) 0.15638(6) 0.0365(4) Uani 1 1 d .
H22 H 1.1861 1.2457 0.1450 0.044 Uiso 1 1 calc R
C23 C 1.05096(19) 1.2930(2) 0.18406(6) 0.0364(4) Uani 1 1 d .
H23 H 1.0808 1.3908 0.1919 0.044 Uiso 1 1 calc R
C24 C 0.9450(2) 1.2342(2) 0.19994(6) 0.0372(4) Uani 1 1 d .
H24 H 0.9012 1.2924 0.2188 0.045 Uiso 1 1 calc R
C25 C 0.90146(18) 1.0918(2) 0.18880(6) 0.0326(4) Uani 1 1 d .
H25 H 0.8286 1.0533 0.2003 0.039 Uiso 1 1 calc R
C26 C 0.38690(19) 0.1250(3) 0.05655(6) 0.0388(5) Uani 1 1 d .
C27 C 0.3292(3) 0.2799(3) 0.04655(7) 0.0685(8) Uani 1 1 d .
H27A H 0.3938 0.3554 0.0580 0.103 Uiso 1 1 calc R
H27B H 0.2513 0.2915 0.0605 0.103 Uiso 1 1 calc R
H27C H 0.3053 0.2921 0.0147 0.103 Uiso 1 1 calc R
C28 C 0.4474(2) 0.1141(3) 0.10497(6) 0.0457(5) Uani 1 1 d .
H28A H 0.4852 0.0148 0.1110 0.069 Uiso 1 1 calc R
H28B H 0.3799 0.1311 0.1233 0.069 Uiso 1 1 calc R
H28C H 0.5159 0.1895 0.1116 0.069 Uiso 1 1 calc R
C29 C 0.2894(2) 0.0026(4) 0.04330(8) 0.0723(9) Uani 1 1 d .
H29A H 0.2587 0.0081 0.0116 0.108 Uiso 1 1 calc R
H29B H 0.2153 0.0144 0.0591 0.108 Uiso 1 1 calc R
H29C H 0.3309 -0.0942 0.0505 0.108 Uiso 1 1 calc R
C30 C 0.8064(2) 0.2917(3) 0.07698(8) 0.0621(7) Uani 1 1 d .
H30A H 0.8625 0.3511 0.0609 0.093 Uiso 1 1 calc R
H30B H 0.8231 0.1856 0.0729 0.093 Uiso 1 1 calc R
H30C H 0.8253 0.3164 0.1083 0.093 Uiso 1 1 calc R
C31 C 0.85616(16) 0.1244(2) 0.42207(5) 0.0275(4) Uani 1 1 d .
C32 C 0.78725(16) 0.08823(19) 0.37515(5) 0.0255(3) Uani 1 1 d .
H32 H 0.7110 0.0227 0.3778 0.031 Uiso 1 1 calc R
C33 C 0.88245(17) -0.0026(2) 0.35157(6) 0.0314(4) Uani 1 1 d .
H33A H 0.8961 -0.1004 0.3664 0.038 Uiso 1 1 calc R
H33B H 0.8389 -0.0216 0.3211 0.038 Uiso 1 1 calc R
C34 C 1.0168(2) 0.0645(2) 0.34921(7) 0.0436(5) Uani 1 1 d .
H34 H 1.0555 0.0977 0.3794 0.052 Uiso 1 1 calc R
C35 C 1.1070(3) -0.0565(3) 0.33466(11) 0.0715(8) Uani 1 1 d .
H35A H 1.0724 -0.0888 0.3047 0.107 Uiso 1 1 calc R
H35B H 1.1109 -0.1418 0.3546 0.107 Uiso 1 1 calc R
H35C H 1.1947 -0.0155 0.3354 0.107 Uiso 1 1 calc R
C36 C 1.0147(3) 0.1963(3) 0.31889(10) 0.0749(8) Uani 1 1 d .
H36A H 0.9914 0.1630 0.2884 0.112 Uiso 1 1 calc R
H36B H 1.1012 0.2428 0.3229 0.112 Uiso 1 1 calc R
H36C H 0.9502 0.2688 0.3256 0.112 Uiso 1 1 calc R
C37 C 0.59213(15) 0.24504(18) 0.34372(5) 0.0239(3) Uani 1 1 d .
C38 C 0.53214(16) 0.16128(19) 0.30147(5) 0.0248(3) Uani 1 1 d .
C39 C 0.60952(16) 0.1030(2) 0.27278(5) 0.0287(4) Uani 1 1 d .
H39 H 0.7017 0.1118 0.2795 0.034 Uiso 1 1 calc R
C40 C 0.55352(18) 0.0315(2) 0.23416(6) 0.0343(4) Uani 1 1 d .
H40 H 0.6076 -0.0090 0.2150 0.041 Uiso 1 1 calc R
C41 C 0.42010(19) 0.0197(2) 0.22380(6) 0.0383(4) Uani 1 1 d .
H41 H 0.3822 -0.0306 0.1978 0.046 Uiso 1 1 calc R
C42 C 0.34166(19) 0.0807(2) 0.25112(6) 0.0400(5) Uani 1 1 d .
H42 H 0.2495 0.0734 0.2438 0.048 Uiso 1 1 calc R
C43 C 0.39699(17) 0.1528(2) 0.28937(6) 0.0331(4) Uani 1 1 d .
H43 H 0.3420 0.1971 0.3076 0.040 Uiso 1 1 calc R
C44 C 0.56417(16) 0.41151(19) 0.33376(5) 0.0258(3) Uani 1 1 d .
C45 C 0.64714(18) 0.4923(2) 0.31131(6) 0.0337(4) Uani 1 1 d .
H45 H 0.7225 0.4459 0.3036 0.040 Uiso 1 1 calc R
C46 C 0.6207(2) 0.6407(2) 0.30007(6) 0.0400(5) Uani 1 1 d .
H46 H 0.6787 0.6949 0.2850 0.048 Uiso 1 1 calc R
C47 C 0.5111(2) 0.7096(2) 0.31059(6) 0.0381(4) Uani 1 1 d .
H47 H 0.4930 0.8107 0.3028 0.046 Uiso 1 1 calc R
C48 C 0.42851(19) 0.6304(2) 0.33251(6) 0.0365(4) Uani 1 1 d .
H48 H 0.3529 0.6772 0.3399 0.044 Uiso 1 1 calc R
C49 C 0.45399(17) 0.4820(2) 0.34409(6) 0.0313(4) Uani 1 1 d .
H49 H 0.3955 0.4287 0.3592 0.038 Uiso 1 1 calc R
C50 C 0.53354(16) 0.1947(2) 0.38471(5) 0.0275(4) Uani 1 1 d .
C51 C 0.46110(19) 0.0659(2) 0.38617(6) 0.0366(4) Uani 1 1 d .
H51 H 0.4421 0.0052 0.3607 0.044 Uiso 1 1 calc R
C52 C 0.4159(2) 0.0244(3) 0.42463(7) 0.0527(6) Uani 1 1 d .
H52 H 0.3659 -0.0641 0.4251 0.063 Uiso 1 1 calc R
C53 C 0.4424(2) 0.1092(3) 0.46163(7) 0.0531(6) Uani 1 1 d .
H53 H 0.4096 0.0812 0.4875 0.064 Uiso 1 1 calc R
C54 C 0.5171(2) 0.2355(3) 0.46127(6) 0.0452(5) Uani 1 1 d .
H54 H 0.5377 0.2939 0.4871 0.054 Uiso 1 1 calc R
C55 C 0.56223(19) 0.2775(2) 0.42323(6) 0.0335(4) Uani 1 1 d .
H55 H 0.6140 0.3648 0.4234 0.040 Uiso 1 1 calc R
C56 C 0.8967(2) 0.0573(3) 0.56010(6) 0.0439(5) Uani 1 1 d .
C57 C 0.9595(3) 0.0532(3) 0.60840(7) 0.0662(8) Uani 1 1 d .
H57A H 0.9957 -0.0462 0.6157 0.099 Uiso 1 1 calc R
H57B H 0.8936 0.0759 0.6269 0.099 Uiso 1 1 calc R
H57C H 1.0296 0.1272 0.6136 0.099 Uiso 1 1 calc R
C58 C 0.8474(3) 0.2131(3) 0.54694(8) 0.0627(7) Uani 1 1 d .
H58A H 0.9174 0.2854 0.5556 0.094 Uiso 1 1 calc R
H58B H 0.7731 0.2369 0.5617 0.094 Uiso 1 1 calc R
H58C H 0.8200 0.2171 0.5150 0.094 Uiso 1 1 calc R
C59 C 0.7920(3) -0.0604(4) 0.55015(9) 0.0720(8) Uani 1 1 d .
H59A H 0.7538 -0.0554 0.5190 0.108 Uiso 1 1 calc R
H59B H 0.7239 -0.0430 0.5682 0.108 Uiso 1 1 calc R
H59C H 0.8305 -0.1591 0.5568 0.108 Uiso 1 1 calc R
C60 C 0.6776(2) 0.7172(3) 0.42545(8) 0.0625(7) Uani 1 1 d .
H60A H 0.6495 0.6146 0.4295 0.094 Uiso 1 1 calc R
H60B H 0.6737 0.7375 0.3940 0.094 Uiso 1 1 calc R
H60C H 0.6200 0.7862 0.4378 0.094 Uiso 1 1 calc R
N1 N 0.77194(13) 0.84403(16) 0.14694(4) 0.0230(3) Uani 1 1 d .
H1 H 0.7430(17) 0.916(2) 0.1278(5) 0.021(4) Uiso 1 1 d .
N2 N 0.49431(14) 0.10645(16) 0.02966(4) 0.0270(3) Uani 1 1 d .
H2A H 0.5357 0.0182 0.0365 0.041 Uiso 1 1 calc R
H2B H 0.5524 0.1825 0.0356 0.041 Uiso 1 1 calc R
H2C H 0.4600 0.1074 0.0006 0.041 Uiso 1 1 calc R
N3 N 0.73634(13) 0.22463(16) 0.35168(4) 0.0250(3) Uani 1 1 d .
H3C H 0.7645(17) 0.296(2) 0.3684(6) 0.020(4) Uiso 1 1 d .
N4 N 1.00111(15) 0.02128(17) 0.53316(4) 0.0317(3) Uani 1 1 d .
H4A H 0.9665 0.0227 0.5041 0.048 Uiso 1 1 calc R
H4B H 1.0341 -0.0708 0.5405 0.048 Uiso 1 1 calc R
H4C H 1.0660 0.0901 0.5385 0.048 Uiso 1 1 calc R
O1 O 0.62824(13) 0.85415(14) 0.06423(4) 0.0350(3) Uani 1 1 d .
O2 O 0.62213(13) 0.60797(14) 0.05736(4) 0.0334(3) Uani 1 1 d .
O3 O 0.67745(15) 0.32283(16) 0.06122(6) 0.0558(4) Uani 1 1 d .
H3 H 0.6637 0.4143 0.0640 0.084 Uiso 1 1 calc R
O4 O 0.88319(13) 0.25612(15) 0.43200(4) 0.0378(3) Uani 1 1 d .
O5 O 0.88473(13) 0.01410(15) 0.44716(4) 0.0363(3) Uani 1 1 d .
O6 O 0.80396(17) 0.73565(18) 0.44666(6) 0.0672(5) Uani 1 1 d .
H6 H 0.8277 0.8239 0.4435 0.101 Uiso 1 1 calc R

loop_
_atom_site_aniso_label
_atom_site_aniso_U_11
_atom_site_aniso_U_22
_atom_site_aniso_U_33
_atom_site_aniso_U_23
_atom_site_aniso_U_13
_atom_site_aniso_U_12
C1 0.0229(7) 0.0258(8) 0.0246(7) 0.0000(7) 0.0009(6) 0.0026(6)
C2 0.0219(7) 0.0204(8) 0.0232(7) -0.0015(6) 0.0015(6) -0.0008(6)
C3 0.0241(8) 0.0301(9) 0.0312(8) -0.0052(7) 0.0052(7) -0.0007(7)
C4 0.0349(9) 0.0363(10) 0.0320(9) -0.0072(8) 0.0095(7) -0.0120(8)
C5 0.0441(13) 0.080(2) 0.097(2) -0.0146(17) 0.0306(14) -0.0260(14)
C6 0.0648(14) 0.0351(11) 0.0464(12) 0.0088(10) 0.0083(10) -0.0098(10)
C7 0.0213(7) 0.0207(8) 0.0206(7) -0.0010(6) 0.0029(6) -0.0019(6)
C8 0.0262(8) 0.0220(8) 0.0214(7) -0.0036(6) 0.0022(6) -0.0017(6)
C9 0.0287(8) 0.0374(10) 0.0256(8) 0.0020(8) 0.0021(7) -0.0048(7)
C10 0.0420(10) 0.0434(11) 0.0267(8) 0.0074(8) 0.0043(8) -0.0076(9)
C11 0.0440(10) 0.0345(10) 0.0219(8) 0.0028(8) -0.0021(7) 0.0027(8)
C12 0.0289(9) 0.0426(11) 0.0265(8) -0.0033(8) -0.0032(7) 0.0035(8)
C13 0.0274(8) 0.0340(10) 0.0271(8) 0.0021(8) 0.0061(7) -0.0019(7)
C14 0.0223(7) 0.0219(8) 0.0224(7) -0.0018(6) 0.0028(6) -0.0030(6)
C15 0.0506(11) 0.0268(9) 0.0279(8) 0.0024(7) 0.0077(8) 0.0073(8)
C16 0.0719(15) 0.0347(11) 0.0383(10) -0.0031(9) 0.0130(10) 0.0198(10)
C17 0.0567(12) 0.0401(11) 0.0276(9) -0.0088(8) 0.0170(9) -0.0013(9)
C18 0.0456(10) 0.0347(10) 0.0230(8) 0.0013(7) 0.0057(8) -0.0061(8)
C19 0.0352(9) 0.0244(9) 0.0269(8) 0.0016(7) 0.0034(7) 0.0021(7)
C20 0.0263(8) 0.0207(8) 0.0219(7) -0.0010(6) -0.0010(6) -0.0020(6)
C21 0.0317(9) 0.0276(9) 0.0295(8) -0.0033(7) 0.0053(7) -0.0053(7)
C22 0.0383(10) 0.0317(10) 0.0391(10) -0.0010(8) 0.0046(8) -0.0126(8)
C23 0.0476(11) 0.0207(8) 0.0365(9) 0.0004(8) -0.0068(8) -0.0049(8)
C24 0.0460(11) 0.0289(9) 0.0353(9) -0.0100(8) 0.0021(8) 0.0052(8)
C25 0.0358(9) 0.0305(10) 0.0320(9) -0.0074(8) 0.0070(7) -0.0023(8)
C26 0.0371(10) 0.0517(13) 0.0276(9) -0.0043(9) 0.0053(8) 0.0095(9)
C27 0.0771(17) 0.089(2) 0.0381(11) 0.0015(13) 0.0033(11) 0.0578(16)
C28 0.0593(13) 0.0506(13) 0.0273(9) 0.0011(9) 0.0074(9) 0.0161(11)
C29 0.0520(14) 0.115(3) 0.0534(14) -0.0110(16) 0.0190(12) -0.0304(16)
C30 0.0584(14) 0.0587(16) 0.0656(15) -0.0037(13) -0.0005(12) 0.0193(13)
C31 0.0266(8) 0.0295(9) 0.0250(8) 0.0000(7) 0.0001(6) -0.0028(7)
C32 0.0247(8) 0.0215(8) 0.0286(8) 0.0008(7) -0.0011(6) -0.0020(6)
C33 0.0367(9) 0.0254(9) 0.0306(9) -0.0014(7) 0.0002(7) -0.0002(8)
C34 0.0473(12) 0.0416(12) 0.0470(11) -0.0052(9) 0.0229(10) -0.0048(9)
C35 0.0544(14) 0.0543(15) 0.114(2) 0.0128(16) 0.0391(15) 0.0083(13)
C36 0.0757(18) 0.0518(16) 0.108(2) 0.0180(16) 0.0486(17) 0.0071(14)
C37 0.0230(7) 0.0240(8) 0.0239(7) 0.0036(7) 0.0014(6) -0.0022(6)
C38 0.0269(8) 0.0228(8) 0.0237(7) 0.0036(7) 0.0006(6) -0.0021(7)
C39 0.0275(8) 0.0306(9) 0.0273(8) 0.0030(7) 0.0027(7) -0.0030(7)
C40 0.0420(10) 0.0350(10) 0.0264(8) -0.0005(8) 0.0070(8) -0.0053(8)
C41 0.0463(11) 0.0428(11) 0.0232(8) -0.0009(8) -0.0022(8) -0.0129(9)
C42 0.0307(9) 0.0510(12) 0.0352(9) 0.0026(9) -0.0046(8) -0.0069(9)
C43 0.0268(8) 0.0397(11) 0.0322(9) 0.0006(8) 0.0027(7) -0.0007(8)
C44 0.0293(8) 0.0251(8) 0.0212(7) 0.0009(7) -0.0019(7) 0.0003(7)
C45 0.0402(10) 0.0275(9) 0.0348(9) 0.0049(8) 0.0105(8) 0.0012(8)
C46 0.0551(12) 0.0291(10) 0.0373(10) 0.0088(8) 0.0123(9) -0.0010(9)
C47 0.0553(12) 0.0240(9) 0.0321(9) 0.0034(8) -0.0023(9) 0.0052(8)
C48 0.0372(10) 0.0320(10) 0.0382(10) 0.0002(8) -0.0007(8) 0.0085(8)
C49 0.0290(8) 0.0293(9) 0.0342(9) 0.0045(8) 0.0012(7) 0.0006(7)
C50 0.0274(8) 0.0274(9) 0.0277(8) 0.0044(7) 0.0038(7) 0.0028(7)
C51 0.0431(10) 0.0325(10) 0.0355(9) 0.0021(8) 0.0104(8) -0.0075(8)
C52 0.0663(14) 0.0451(13) 0.0508(12) 0.0075(11) 0.0217(11) -0.0155(11)
C53 0.0737(16) 0.0535(14) 0.0385(11) 0.0103(11) 0.0284(11) 0.0013(12)
C54 0.0621(13) 0.0463(12) 0.0279(9) 0.0002(9) 0.0096(9) 0.0066(11)
C55 0.0406(10) 0.0306(9) 0.0289(8) 0.0008(8) 0.0044(8) -0.0003(8)
C56 0.0542(12) 0.0461(12) 0.0323(9) -0.0002(9) 0.0091(9) 0.0121(10)
C57 0.099(2) 0.0688(17) 0.0307(10) -0.0013(11) 0.0110(12) 0.0293(16)
C58 0.0727(16) 0.0610(16) 0.0530(13) -0.0055(12) 0.0061(12) 0.0361(14)
C59 0.0630(16) 0.087(2) 0.0733(17) -0.0090(17) 0.0337(14) -0.0137(16)
C60 0.0648(15) 0.0554(16) 0.0618(14) 0.0081(12) -0.0070(12) -0.0190(13)
N1 0.0227(7) 0.0206(7) 0.0248(6) -0.0018(6) 0.0012(5) 0.0001(5)
N2 0.0330(7) 0.0235(7) 0.0233(6) 0.0002(6) 0.0004(6) 0.0042(6)
N3 0.0236(7) 0.0219(7) 0.0274(7) 0.0006(6) -0.0025(6) -0.0037(6)
N4 0.0416(8) 0.0252(8) 0.0262(7) 0.0006(6) -0.0014(6) 0.0053(7)
O1 0.0413(7) 0.0277(7) 0.0324(6) 0.0051(5) -0.0051(5) 0.0059(6)
O2 0.0454(7) 0.0271(7) 0.0247(6) -0.0036(5) -0.0035(5) -0.0009(6)
O3 0.0539(9) 0.0263(7) 0.0786(11) -0.0013(8) -0.0163(8) -0.0015(7)
O4 0.0445(7) 0.0283(7) 0.0365(7) -0.0037(6) -0.0061(6) -0.0053(6)
O5 0.0463(7) 0.0305(7) 0.0284(6) 0.0026(5) -0.0059(5) 0.0009(6)
O6 0.0678(11) 0.0305(8) 0.0896(12) 0.0044(9) -0.0301(10) -0.0005(8)

loop_
_atom_type_symbol
_atom_type_description
_atom_type_scat_dispersion_real
_atom_type_scat_dispersion_imag
_atom_type_scat_source
C C 0.0033 0.0016 'International Tables Vol C Tables 4.2.6.8 and 6.1.1.4'
H H 0.0000 0.0000 'International Tables Vol C Tables 4.2.6.8 and 6.1.1.4'
N N 0.0061 0.0033 'International Tables Vol C Tables 4.2.6.8 and 6.1.1.4'
O O 0.0106 0.0060 'International Tables Vol C Tables 4.2.6.8 and 6.1.1.4'

loop_
_geom_angle_atom_site_label_1
_geom_angle_atom_site_label_2
_geom_angle_atom_site_label_3
_geom_angle
O1 C1 O2 125.02(15)
O1 C1 C2 117.48(14)
O2 C1 C2 117.34(14)
N1 C2 C1 112.34(13)
N1 C2 C3 109.05(12)
C1 C2 C3 106.84(13)
N1 C2 H2 109.5
C1 C2 H2 109.5
C3 C2 H2 109.5
C4 C3 C2 116.34(14)
C4 C3 H3A 108.2
C2 C3 H3A 108.2
C4 C3 H3B 108.2
C2 C3 H3B 108.2
H3A C3 H3B 107.4
C6 C4 C5 109.34(19)
C6 C4 C3 111.64(15)
C5 C4 C3 109.69(18)
C6 C4 H4 108.7
C5 C4 H4 108.7
C3 C4 H4 108.7
C4 C5 H5A 109.5
C4 C5 H5B 109.5
H5A C5 H5B 109.5
C4 C5 H5C 109.5
H5A C5 H5C 109.5
H5B C5 H5C 109.5
C4 C6 H6A 109.5
C4 C6 H6B 109.5
H6A C6 H6B 109.5
C4 C6 H6C 109.5
H6A C6 H6C 109.5
H6B C6 H6C 109.5
N1 C7 C20 106.38(12)
N1 C7 C8 110.56(12)
C20 C7 C8 105.04(12)
N1 C7 C14 111.72(12)
C20 C7 C14 111.66(13)
C8 C7 C14 111.18(13)
C9 C8 C13 117.73(15)
C9 C8 C7 122.80(14)
C13 C8 C7 119.43(14)
C8 C9 C10 120.51(16)
C8 C9 H9 119.7
C10 C9 H9 119.7
C11 C10 C9 120.69(17)
C11 C10 H10 119.7
C9 C10 H10 119.7
C10 C11 C12 119.67(16)
C10 C11 H11 120.2
C12 C11 H11 120.2
C11 C12 C13 119.78(16)
C11 C12 H12 120.1
C13 C12 H12 120.1
C12 C13 C8 121.57(16)
C12 C13 H13 119.2
C8 C13 H13 119.2
C19 C14 C15 117.36(15)
C19 C14 C7 119.57(14)
C15 C14 C7 122.99(14)
C16 C15 C14 121.23(17)
C16 C15 H15 119.4
C14 C15 H15 119.4
C17 C16 C15 120.67(19)
C17 C16 H16 119.7
C15 C16 H16 119.7
C16 C17 C18 118.85(17)
C16 C17 H17 120.6
C18 C17 H17 120.6
C17 C18 C19 120.39(17)
C17 C18 H18 119.8
C19 C18 H18 119.8
C18 C19 C14 121.40(16)
C18 C19 H19 119.3
C14 C19 H19 119.3
C21 C20 C25 117.60(15)
C21 C20 C7 123.02(14)
C25 C20 C7 119.22(15)
C20 C21 C22 121.15(16)
C20 C21 H21 119.4
C22 C21 H21 119.4
C23 C22 C21 120.63(18)
C23 C22 H22 119.7
C21 C22 H22 119.7
C24 C23 C22 118.67(18)
C24 C23 H23 120.7
C22 C23 H23 120.7
C23 C24 C25 120.96(17)
C23 C24 H24 119.5
C25 C24 H24 119.5
C24 C25 C20 120.99(17)
C24 C25 H25 119.5
C20 C25 H25 119.5
N2 C26 C29 107.20(17)
N2 C26 C27 106.97(18)
C29 C26 C27 112.6(2)
N2 C26 C28 107.82(15)
C29 C26 C28 111.9(2)
C27 C26 C28 110.05(18)
C26 C27 H27A 109.5
C26 C27 H27B 109.5
H27A C27 H27B 109.5
C26 C27 H27C 109.5
H27A C27 H27C 109.5
H27B C27 H27C 109.5
C26 C28 H28A 109.5
C26 C28 H28B 109.5
H28A C28 H28B 109.5
C26 C28 H28C 109.5
H28A C28 H28C 109.5
H28B C28 H28C 109.5
C26 C29 H29A 109.5
C26 C29 H29B 109.5
H29A C29 H29B 109.5
C26 C29 H29C 109.5
H29A C29 H29C 109.5
H29B C29 H29C 109.5
O3 C30 H30A 109.5
O3 C30 H30B 109.5
H30A C30 H30B 109.5
O3 C30 H30C 109.5
H30A C30 H30C 109.5
H30B C30 H30C 109.5
O4 C31 O5 125.02(16)
O4 C31 C32 118.96(15)
O5 C31 C32 115.98(15)
N3 C32 C31 111.19(14)
N3 C32 C33 114.34(13)
C31 C32 C33 108.37(13)
N3 C32 H32 107.6
C31 C32 H32 107.6
C33 C32 H32 107.6
C34 C33 C32 117.98(15)
C34 C33 H33A 107.8
C32 C33 H33A 107.8
C34 C33 H33B 107.8
C32 C33 H33B 107.8
H33A C33 H33B 107.1
C36 C34 C33 114.5(2)
C36 C34 C35 108.76(18)
C33 C34 C35 109.61(18)
C36 C34 H34 107.9
C33 C34 H34 107.9
C35 C34 H34 107.9
C34 C35 H35A 109.5
C34 C35 H35B 109.5
H35A C35 H35B 109.5
C34 C35 H35C 109.5
H35A C35 H35C 109.5
H35B C35 H35C 109.5
C34 C36 H36A 109.5
C34 C36 H36B 109.5
H36A C36 H36B 109.5
C34 C36 H36C 109.5
H36A C36 H36C 109.5
H36B C36 H36C 109.5
N3 C37 C44 107.71(13)
N3 C37 C38 109.81(13)
C44 C37 C38 105.37(12)
N3 C37 C50 110.07(12)
C44 C37 C50 110.96(13)
C38 C37 C50 112.71(13)
C39 C38 C43 117.90(15)
C39 C38 C37 121.56(14)
C43 C38 C37 120.35(15)
C38 C39 C40 120.80(16)
C38 C39 H39 119.6
C40 C39 H39 119.6
C41 C40 C39 120.12(17)
C41 C40 H40 119.9
C39 C40 H40 119.9
C42 C41 C40 119.97(17)
C42 C41 H41 120.0
C40 C41 H41 120.0
C41 C42 C43 120.06(17)
C41 C42 H42 120.0
C43 C42 H42 120.0
C42 C43 C38 121.06(17)
C42 C43 H43 119.5
C38 C43 H43 119.5
C49 C44 C45 118.31(16)
C49 C44 C37 122.10(15)
C45 C44 C37 119.47(15)
C44 C45 C46 120.63(18)
C44 C45 H45 119.7
C46 C45 H45 119.7
C47 C46 C45 120.55(18)
C47 C46 H46 119.7
C45 C46 H46 119.7
C48 C47 C46 119.12(18)
C48 C47 H47 120.4
C46 C47 H47 120.4
C47 C48 C49 120.94(18)
C47 C48 H48 119.5
C49 C48 H48 119.5
C44 C49 C48 120.46(17)
C44 C49 H49 119.8
C48 C49 H49 119.8
C51 C50 C55 117.52(16)
C51 C50 C37 123.65(16)
C55 C50 C37 118.67(15)
C50 C51 C52 120.62(19)
C50 C51 H51 119.7
C52 C51 H51 119.7
C53 C52 C51 120.8(2)
C53 C52 H52 119.6
C51 C52 H52 119.6
C52 C53 C54 119.60(19)
C52 C53 H53 120.2
C54 C53 H53 120.2
C53 C54 C55 119.94(19)
C53 C54 H54 120.0
C55 C54 H54 120.0
C54 C55 C50 121.48(19)
C54 C55 H55 119.3
C50 C55 H55 119.3
N4 C56 C59 107.23(18)
N4 C56 C58 106.98(18)
C59 C56 C58 112.8(2)
N4 C56 C57 107.44(18)
C59 C56 C57 111.3(2)
C58 C56 C57 110.81(19)
C56 C57 H57A 109.5
C56 C57 H57B 109.5
H57A C57 H57B 109.5
C56 C57 H57C 109.5
H57A C57 H57C 109.5
H57B C57 H57C 109.5
C56 C58 H58A 109.5
C56 C58 H58B 109.5
H58A C58 H58B 109.5
C56 C58 H58C 109.5
H58A C58 H58C 109.5
H58B C58 H58C 109.5
C56 C59 H59A 109.5
C56 C59 H59B 109.5
H59A C59 H59B 109.5
C56 C59 H59C 109.5
H59A C59 H59C 109.5
H59B C59 H59C 109.5
O6 C60 H60A 109.5
O6 C60 H60B 109.5
H60A C60 H60B 109.5
O6 C60 H60C 109.5
H60A C60 H60C 109.5
H60B C60 H60C 109.5
C2 N1 C7 117.60(12)
C2 N1 H1 103.9(11)
C7 N1 H1 107.7(11)
C26 N2 H2A 109.5
C26 N2 H2B 109.5
H2A N2 H2B 109.5
C26 N2 H2C 109.5
H2A N2 H2C 109.5
H2B N2 H2C 109.5
C32 N3 C37 117.06(13)
C32 N3 H3C 105.4(12)
C37 N3 H3C 104.5(12)
C56 N4 H4A 109.5
C56 N4 H4B 109.5
H4A N4 H4B 109.5
C56 N4 H4C 109.5
H4A N4 H4C 109.5
H4B N4 H4C 109.5
C30 O3 H3 109.5
C60 O6 H6 109.5

loop_
_geom_bond_atom_site_label_1
_geom_bond_atom_site_label_2
_geom_bond_distance
C1 O1 1.241(2)
C1 O2 1.263(2)
C1 C2 1.545(2)
C2 N1 1.474(2)
C2 C3 1.556(2)
C2 H2 1.0000
C3 C4 1.529(3)
C3 H3A 0.9900
C3 H3B 0.9900
C4 C6 1.520(3)
C4 C5 1.523(3)
C4 H4 1.0000
C5 H5A 0.9800
C5 H5B 0.9800
C5 H5C 0.9800
C6 H6A 0.9800
C6 H6B 0.9800
C6 H6C 0.9800
C7 N1 1.4901(19)
C7 C20 1.544(2)
C7 C8 1.546(2)
C7 C14 1.548(2)
C8 C9 1.388(2)
C8 C13 1.394(2)
C9 C10 1.393(2)
C9 H9 0.9500
C10 C11 1.372(3)
C10 H10 0.9500
C11 C12 1.378(3)
C11 H11 0.9500
C12 C13 1.385(2)
C12 H12 0.9500
C13 H13 0.9500
C14 C19 1.387(2)
C14 C15 1.390(2)
C15 C16 1.380(3)
C15 H15 0.9500
C16 C17 1.376(3)
C16 H16 0.9500
C17 C18 1.380(3)
C17 H17 0.9500
C18 C19 1.382(2)
C18 H18 0.9500
C19 H19 0.9500
C20 C21 1.387(2)
C20 C25 1.401(2)
C21 C22 1.388(2)
C21 H21 0.9500
C22 C23 1.386(3)
C22 H22 0.9500
C23 C24 1.379(3)
C23 H23 0.9500
C24 C25 1.381(3)
C24 H24 0.9500
C25 H25 0.9500
C26 N2 1.500(2)
C26 C29 1.506(3)
C26 C27 1.527(3)
C26 C28 1.528(2)
C27 H27A 0.9800
C27 H27B 0.9800
C27 H27C 0.9800
C28 H28A 0.9800
C28 H28B 0.9800
C28 H28C 0.9800
C29 H29A 0.9800
C29 H29B 0.9800
C29 H29C 0.9800
C30 O3 1.379(3)
C30 H30A 0.9800
C30 H30B 0.9800
C30 H30C 0.9800
C31 O4 1.243(2)
C31 O5 1.263(2)
C31 C32 1.544(2)
C32 N3 1.477(2)
C32 C33 1.549(2)
C32 H32 1.0000
C33 C34 1.531(3)
C33 H33A 0.9900
C33 H33B 0.9900
C34 C36 1.506(3)
C34 C35 1.546(3)
C34 H34 1.0000
C35 H35A 0.9800
C35 H35B 0.9800
C35 H35C 0.9800
C36 H36A 0.9800
C36 H36B 0.9800
C36 H36C 0.9800
C37 N3 1.490(2)
C37 C44 1.544(2)
C37 C38 1.547(2)
C37 C50 1.554(2)
C38 C39 1.388(2)
C38 C43 1.396(2)
C39 C40 1.396(2)
C39 H39 0.9500
C40 C41 1.376(3)
C40 H40 0.9500
C41 C42 1.375(3)
C41 H41 0.9500
C42 C43 1.388(3)
C42 H42 0.9500
C43 H43 0.9500
C44 C49 1.388(2)
C44 C45 1.392(2)
C45 C46 1.393(3)
C45 H45 0.9500
C46 C47 1.379(3)
C46 H46 0.9500
C47 C48 1.372(3)
C47 H47 0.9500
C48 C49 1.394(3)
C48 H48 0.9500
C49 H49 0.9500
C50 C51 1.385(3)
C50 C55 1.393(2)
C51 C52 1.393(3)
C51 H51 0.9500
C52 C53 1.363(3)
C52 H52 0.9500
C53 C54 1.375(3)
C53 H53 0.9500
C54 C55 1.383(3)
C54 H54 0.9500
C55 H55 0.9500
C56 N4 1.501(3)
C56 C59 1.512(4)
C56 C58 1.522(3)
C56 C57 1.529(3)
C57 H57A 0.9800
C57 H57B 0.9800
C57 H57C 0.9800
C58 H58A 0.9800
C58 H58B 0.9800
C58 H58C 0.9800
C59 H59A 0.9800
C59 H59B 0.9800
C59 H59C 0.9800
C60 O6 1.380(3)
C60 H60A 0.9800
C60 H60B 0.9800
C60 H60C 0.9800
N1 H1 0.896(19)
N2 H2A 0.9100
N2 H2B 0.9100
N2 H2C 0.9100
N3 H3C 0.843(19)
N4 H4A 0.9100
N4 H4B 0.9100
N4 H4C 0.9100
O3 H3 0.8400
O6 H6 0.8400

loop_
_geom_torsion_atom_site_label_1
_geom_torsion_atom_site_label_2
_geom_torsion_atom_site_label_3
_geom_torsion_atom_site_label_4
_geom_torsion
O1 C1 C2 N1 -25.4(2)
O2 C1 C2 N1 158.88(14)
O1 C1 C2 C3 94.12(17)
O2 C1 C2 C3 -81.57(17)
N1 C2 C3 C4 -156.02(14)
C1 C2 C3 C4 82.33(18)
C2 C3 C4 C6 67.9(2)
C2 C3 C4 C5 -170.71(18)
N1 C7 C8 C9 1.2(2)
C20 C7 C8 C9 115.61(16)
C14 C7 C8 C9 -123.45(17)
N1 C7 C8 C13 -176.72(14)
C20 C7 C8 C13 -62.35(18)
C14 C7 C8 C13 58.58(19)
C13 C8 C9 C10 -2.4(3)
C7 C8 C9 C10 179.59(16)
C8 C9 C10 C11 1.3(3)
C9 C10 C11 C12 0.4(3)
C10 C11 C12 C13 -0.8(3)
C11 C12 C13 C8 -0.4(3)
C9 C8 C13 C12 2.0(3)
C7 C8 C13 C12 -179.92(16)
N1 C7 C14 C19 66.79(19)
C20 C7 C14 C19 -52.21(19)
C8 C7 C14 C19 -169.17(14)
N1 C7 C14 C15 -109.90(17)
C20 C7 C14 C15 131.11(17)
C8 C7 C14 C15 14.1(2)
C19 C14 C15 C16 2.2(3)
C7 C14 C15 C16 178.98(19)
C14 C15 C16 C17 0.6(3)
C15 C16 C17 C18 -2.5(3)
C16 C17 C18 C19 1.7(3)
C17 C18 C19 C14 1.2(3)
C15 C14 C19 C18 -3.1(3)
C7 C14 C19 C18 -179.96(16)
N1 C7 C20 C21 -144.74(15)
C8 C7 C20 C21 98.00(17)
C14 C7 C20 C21 -22.6(2)
N1 C7 C20 C25 40.06(19)
C8 C7 C20 C25 -77.20(17)
C14 C7 C20 C25 162.18(14)
C25 C20 C21 C22 -0.6(2)
C7 C20 C21 C22 -175.86(16)
C20 C21 C22 C23 0.5(3)
C21 C22 C23 C24 -0.3(3)
C22 C23 C24 C25 0.3(3)
C23 C24 C25 C20 -0.4(3)
C21 C20 C25 C24 0.6(3)
C7 C20 C25 C24 176.04(15)
O4 C31 C32 N3 -13.2(2)
O5 C31 C32 N3 169.15(14)
O4 C31 C32 C33 113.28(18)
O5 C31 C32 C33 -64.37(19)
N3 C32 C33 C34 69.3(2)
C31 C32 C33 C34 -55.3(2)
C32 C33 C34 C36 -70.8(2)
C32 C33 C34 C35 166.69(19)
N3 C37 C38 C39 -11.0(2)
C44 C37 C38 C39 104.75(17)
C50 C37 C38 C39 -134.11(16)
N3 C37 C38 C43 174.19(15)
C44 C37 C38 C43 -70.07(19)
C50 C37 C38 C43 51.1(2)
C43 C38 C39 C40 -3.2(3)
C37 C38 C39 C40 -178.12(16)
C38 C39 C40 C41 0.8(3)
C39 C40 C41 C42 1.2(3)
C40 C41 C42 C43 -0.6(3)
C41 C42 C43 C38 -1.8(3)
C39 C38 C43 C42 3.7(3)
C37 C38 C43 C42 178.70(17)
N3 C37 C44 C49 -150.20(15)
C38 C37 C44 C49 92.62(18)
C50 C37 C44 C49 -29.7(2)
N3 C37 C44 C45 33.8(2)
C38 C37 C44 C45 -83.35(18)
C50 C37 C44 C45 154.37(15)
C49 C44 C45 C46 0.8(3)
C37 C44 C45 C46 176.92(16)
C44 C45 C46 C47 -0.7(3)
C45 C46 C47 C48 0.3(3)
C46 C47 C48 C49 -0.1(3)
C45 C44 C49 C48 -0.6(3)
C37 C44 C49 C48 -176.60(16)
C47 C48 C49 C44 0.3(3)
N3 C37 C50 C51 -107.77(19)
C44 C37 C50 C51 133.10(17)
C38 C37 C50 C51 15.2(2)
N3 C37 C50 C55 67.7(2)
C44 C37 C50 C55 -51.5(2)
C38 C37 C50 C55 -169.36(15)
C55 C50 C51 C52 1.9(3)
C37 C50 C51 C52 177.41(19)
C50 C51 C52 C53 -0.3(3)
C51 C52 C53 C54 -1.4(4)
C52 C53 C54 C55 1.4(3)
C53 C54 C55 C50 0.2(3)
C51 C50 C55 C54 -1.9(3)
C37 C50 C55 C54 -177.58(17)
C1 C2 N1 C7 -97.82(15)
C3 C2 N1 C7 143.94(14)
C20 C7 N1 C2 167.03(13)
C8 C7 N1 C2 -79.44(16)
C14 C7 N1 C2 44.94(18)
C31 C32 N3 C37 -108.87(16)
C33 C32 N3 C37 128.01(15)
C44 C37 N3 C32 161.20(13)
C38 C37 N3 C32 -84.55(16)
C50 C37 N3 C32 40.11(19)
